data_2013723
loop_
_publ_author_name
'Dale, Sophie H.'
'Elsegood, Mark R. J.'

_publ_section_title
;
 {[Ca~5~(C~8~H~4~O~4~)~5~(H~2~O)~9~]&#x00B7;8H~2~O}~<i>n~</i>: the
 first crystallographically characterized non-transition metal salt of
 isophthalic acid
;
_journal_issue 12
_journal_name_full 'Acta Crystallographica Section C'
_journal_page_first m540
_journal_page_last m542
_journal_paper_doi 10.1107/S0108270103023643
_journal_volume 59
_journal_year 2003
_chemical_formula_iupac '[Ca5 (C8 H4 O4)5 (H2 O)9], 8H2 O'
_chemical_formula_moiety 'C40 H38 Ca5 O29, 8(H2 O)'
_chemical_formula_sum 'C40 H54 Ca5 O37'
_chemical_formula_weight 1327.24
_chemical_name_systematic 'Nonaaquapenta-\m-isophthalato-pentacalcium octahydrate'
_space_group_IT_number 15
_symmetry_cell_setting monoclinic
_symmetry_space_group_name_Hall '-C 2yc'
_symmetry_space_group_name_H-M 'C 1 2/c 1'
_atom_sites_solution_hydrogens geom
_atom_sites_solution_primary direct
_atom_sites_solution_secondary difmap
_audit_creation_method SHELXL97
_cell_angle_alpha 90
_cell_angle_beta 112.134(2)
_cell_angle_gamma 90
_cell_formula_units_Z 4
_cell_length_a 15.6289(8)
_cell_length_b 21.2640(11)
_cell_length_c 17.1852(9)
_cell_measurement_reflns_used 9880
_cell_measurement_temperature 150(2)
_cell_measurement_theta_max 28.91
_cell_measurement_theta_min 2.43
_cell_volume 5290.3(5)
_computing_cell_refinement 'SAINT (Bruker, 2001)'
_computing_data_collection 'SMART (Bruker, 2001)'
_computing_data_reduction SAINT
_computing_molecular_graphics SHELXTL
_computing_publication_material 'SHELXTL and local programs'
_computing_structure_refinement SHELXTL
_computing_structure_solution 'SHELXTL (Sheldrick, 2000)'
_diffrn_ambient_temperature 150(2)
_diffrn_measured_fraction_theta_full 1.000
_diffrn_measured_fraction_theta_max 0.919
_diffrn_measurement_device_type 'Bruker SMART 1000 CCD area-detector'
_diffrn_measurement_method '\w rotation with narrow frames'
_diffrn_radiation_monochromator graphite
_diffrn_radiation_source 'sealed tube'
_diffrn_radiation_type MoK\a
_diffrn_radiation_wavelength 0.71073
_diffrn_reflns_av_R_equivalents 0.027
_diffrn_reflns_av_sigmaI/netI 0.030
_diffrn_reflns_limit_h_max 21
_diffrn_reflns_limit_h_min -20
_diffrn_reflns_limit_k_max 28
_diffrn_reflns_limit_k_min -27
_diffrn_reflns_limit_l_max 22
_diffrn_reflns_limit_l_min -23
_diffrn_reflns_number 23336
_diffrn_reflns_theta_full 26.00
_diffrn_reflns_theta_max 28.96
_diffrn_reflns_theta_min 1.70
_diffrn_standards_decay_% 0
_diffrn_standards_number 0
_exptl_absorpt_coefficient_mu 0.616
_exptl_absorpt_correction_T_max 0.941
_exptl_absorpt_correction_T_min 0.836
_exptl_absorpt_correction_type multi-scan
_exptl_absorpt_process_details '(SADABS; Sheldrick, 2001)'
_exptl_crystal_colour colourless
_exptl_crystal_density_diffrn 1.666
_exptl_crystal_density_meas ?
_exptl_crystal_density_method 'not measured'
_exptl_crystal_description block
_exptl_crystal_F_000 2760
_exptl_crystal_size_max 0.38
_exptl_crystal_size_mid 0.20
_exptl_crystal_size_min 0.10
_refine_diff_density_max 0.46
_refine_diff_density_min -0.33
_refine_ls_extinction_method none
_refine_ls_goodness_of_fit_ref 1.083
_refine_ls_hydrogen_treatment mixed
_refine_ls_matrix_type full
_refine_ls_number_parameters 428
_refine_ls_number_reflns 6434
_refine_ls_number_restraints 169
_refine_ls_restrained_S_all 1.069
_refine_ls_R_factor_all 0.047
_refine_ls_R_factor_gt 0.033
_refine_ls_shift/su_max 0.001
_refine_ls_shift/su_mean 0.000
_refine_ls_structure_factor_coef Fsqd
_refine_ls_weighting_details 'calc w = 1/[\s^2^(Fo^2^)+(0.0373P)^2^+4.8388P] where P=(Fo^2^+2Fc^2^)/3'
_refine_ls_weighting_scheme calc
_refine_ls_wR_factor_gt 0.076
_refine_ls_wR_factor_ref 0.083
_reflns_number_gt 5100
_reflns_number_total 6434
_reflns_threshold_expression I>2\s(I)
_cod_data_source_file tr1070.cif
_cod_data_source_block I
_cod_depositor_comments
;
The following automatic conversions were performed:
'_geom_bond_publ_flag' value 'Y' changed to 'y' according to
'/home/saulius/struct/CIF-dictionaries/cif_core.dic' dictionary named
'cif_core.dic' version 2.4.1 from 2010-06-29 (20 times).

Automatic conversion script
Id: cif_fix_enum 1527 2010-12-29 10:47:43Z saulius 

The following automatic conversions were performed:

'_geom_bond_publ_flag' value 'Y' changed to 'y' according to
/home/saulius/struct/CIF-dictionaries/cif_core.dic dictionary named
'cif_core.dic' version 2.4.1 from 2010-06-29 (20 times).

Automatic conversion script
Id: cif_fix_values 1715 2011-07-08 13:25:40Z adriana 

The following automatic conversions were performed:

'_exptl_crystal_density_meas' value 'not measured' was changed to '?'
- the value is perceived as not measured.

Automatic conversion script
Id: cif_fix_values 3008 2015-01-20 13:52:24Z robertas 
;
_cod_original_sg_symbol_H-M 'C 2/c'
_cod_database_code 2013723
_cod_database_fobs_code 2013723

loop_
_symmetry_equiv_pos_as_xyz
'x, y, z'
'-x, y, -z+1/2'
'x+1/2, y+1/2, z'
'-x+1/2, y+1/2, -z+1/2'
'-x, -y, -z'
'x, -y, z-1/2'
'-x+1/2, -y+1/2, -z'
'x+1/2, -y+1/2, z-1/2'

loop_
_atom_site_label
_atom_site_fract_x
_atom_site_fract_y
_atom_site_fract_z
_atom_site_U_iso_or_equiv
_atom_site_adp_type
_atom_site_calc_flag
_atom_site_refinement_flags
_atom_site_occupancy
_atom_site_disorder_assembly
_atom_site_disorder_group
_atom_site_type_symbol
Ca1 0.07805(2) 0.457932(16) 0.18124(2) 0.01297(8) Uani d . 1 . . Ca
O11 -0.00015(9) 0.55510(6) 0.15074(9) 0.0230(3) Uani d D 1 . . O
H11A -0.0562(4) 0.5500(10) 0.1297(12) 0.034 Uiso d D 1 . . H
H11B 0.0140(12) 0.5817(8) 0.1233(12) 0.034 Uiso d D 1 . . H
O12 0.12621(9) 0.48871(7) 0.06916(8) 0.0243(3) Uani d D 1 . . O
H12A 0.1028(12) 0.5119(9) 0.0287(10) 0.036 Uiso d D 1 . . H
H12B 0.1808(5) 0.4842(11) 0.0773(13) 0.036 Uiso d D 1 . . H
Ca2 0.26313(2) 0.350822(16) 0.14830(2) 0.01424(8) Uani d . 1 . . Ca
O13 0.16860(9) 0.33877(7) 0.00341(8) 0.0226(3) Uani d D 1 . . O
H13A 0.1127(5) 0.3397(10) -0.0085(13) 0.034 Uiso d D 1 . . H
H13B 0.1816(12) 0.3655(8) -0.0246(12) 0.034 Uiso d D 1 . . H
Ca3 0.5000 0.29311(2) 0.2500 0.01577(11) Uani d S 1 . . Ca
O14 0.5268(2) 0.18294(12) 0.2545(3) 0.0328(8) Uani d PDU 0.50 . . O
H14A 0.5000 0.1493(3) 0.2500 0.049 Uiso d SD 1 . . H
H14B 0.5726(10) 0.1776(6) 0.2431(17) 0.049 Uiso d D 0.5 . . H
O15 0.34963(11) 0.26034(8) 0.12884(12) 0.0416(4) Uani d D 1 . . O
H15A 0.336(2) 0.2240(5) 0.1343(15) 0.062 Uiso d D 1 . . H
H15B 0.349(2) 0.2652(12) 0.0814(8) 0.062 Uiso d D 1 . . H
O16 0.80877(9) 0.55494(7) 0.08166(8) 0.0273(3) Uani d D 1 . . O
H16A 0.7611(9) 0.5487(12) 0.0410(7) 0.041 Uiso d D 1 . . H
H16B 0.7998(14) 0.5464(12) 0.1244(7) 0.041 Uiso d D 1 . . H
O17 -0.63010(12) 0.31325(8) -0.01361(10) 0.0384(4) Uani d D 1 . . O
H17A -0.5769(8) 0.3056(12) 0.0178(12) 0.058 Uiso d D 1 . . H
H17B -0.6430(15) 0.2912(11) -0.0556(10) 0.058 Uiso d D 1 . . H
O18 0.81026(12) 0.66462(8) 0.25007(18) 0.0710(7) Uani d D 1 . . O
H18A 0.797(2) 0.6273(4) 0.244(2) 0.107 Uiso d D 1 . . H
H18B 0.7630(13) 0.6854(12) 0.230(2) 0.107 Uiso d D 1 . . H
O19 -0.48254(9) 0.15049(6) 0.04840(8) 0.0217(3) Uani d D 1 . . O
H19A -0.4629(14) 0.1856(5) 0.0651(13) 0.033 Uiso d D 1 . . H
H19B -0.4625(14) 0.1394(9) 0.0130(11) 0.033 Uiso d D 1 . . H
C1 -0.20145(12) 0.37312(8) 0.07094(11) 0.0154(3) Uani d . 1 . . C
C2 -0.25026(11) 0.35537(8) 0.12087(11) 0.0146(3) Uani d . 1 . . C
H2 -0.2285 0.3680 0.1781 0.017 Uiso calc R 1 . . H
C3 -0.33079(11) 0.31929(8) 0.08768(11) 0.0154(3) Uani d . 1 . . C
C4 -0.36152(12) 0.30049(8) 0.00366(11) 0.0179(4) Uani d . 1 . . C
H4 -0.4157 0.2756 -0.0194 0.021 Uiso calc R 1 . . H
C5 -0.31343(12) 0.31792(9) -0.04639(11) 0.0201(4) Uani d . 1 . . C
H5 -0.3348 0.3048 -0.1034 0.024 Uiso calc R 1 . . H
C6 -0.23420(12) 0.35444(9) -0.01336(11) 0.0184(4) Uani d . 1 . . C
H6 -0.2021 0.3668 -0.0481 0.022 Uiso calc R 1 . . H
C7 -0.11385(11) 0.41116(8) 0.10758(10) 0.0140(3) Uani d . 1 . . C
O1 -0.06599(8) 0.42079(6) 0.06309(7) 0.0164(3) Uani d . 1 . . O
O2 -0.08804(8) 0.43137(6) 0.18196(7) 0.0161(2) Uani d . 1 . . O
C8 -0.38557(11) 0.30216(8) 0.14082(11) 0.0153(3) Uani d . 1 . . C
O3 -0.35612(8) 0.31834(6) 0.21711(7) 0.0179(3) Uani d . 1 . . O
O4 -0.46099(8) 0.27332(6) 0.10720(8) 0.0204(3) Uani d . 1 . . O
C9 0.46903(12) 0.47596(8) 0.11969(10) 0.0154(3) Uani d . 1 . . C
C10 0.56102(11) 0.46398(8) 0.17083(10) 0.0148(3) Uani d . 1 . . C
H10 0.5761 0.4273 0.2048 0.018 Uiso calc R 1 . . H
C11 0.63094(11) 0.50527(8) 0.17253(10) 0.0145(3) Uani d . 1 . . C
C12 0.60808(12) 0.55805(8) 0.12027(11) 0.0160(3) Uani d . 1 . . C
H12 0.6553 0.5860 0.1198 0.019 Uiso calc R 1 . . H
C13 0.51661(12) 0.56986(8) 0.06888(11) 0.0179(4) Uani d . 1 . . C
H13 0.5017 0.6057 0.0332 0.022 Uiso calc R 1 . . H
C14 0.44682(12) 0.52953(8) 0.06953(11) 0.0172(4) Uani d . 1 . . C
H14 0.3842 0.5385 0.0359 0.021 Uiso calc R 1 . . H
C15 0.39582(11) 0.43069(8) 0.12058(10) 0.0153(3) Uani d . 1 . . C
O5 0.31161(8) 0.44388(6) 0.08099(8) 0.0189(3) Uani d . 1 . . O
O6 0.42038(8) 0.38049(6) 0.16321(8) 0.0169(3) Uani d . 1 . . O
C16 0.72924(11) 0.49231(8) 0.23008(10) 0.0143(3) Uani d . 1 . . C
O7 0.74746(8) 0.44345(6) 0.27512(7) 0.0157(2) Uani d . 1 . . O
O8 0.79235(8) 0.53032(6) 0.23120(7) 0.0171(3) Uani d . 1 . . O
C17 0.05483(11) 0.25618(8) 0.21605(10) 0.0140(3) Uani d . 1 . . C
C18 0.05440(12) 0.19063(8) 0.21597(11) 0.0172(4) Uani d . 1 . . C
H18 0.0916 0.1684 0.1925 0.021 Uiso calc R 1 . . H
C19 0.0000 0.15749(12) 0.2500 0.0186(5) Uani d S 1 . . C
H19 0.0000 0.1128 0.2500 0.022 Uiso calc SR 1 . . H
C20 0.0000 0.28929(11) 0.2500 0.0140(5) Uani d S 1 . . C
H20 0.0000 0.3340 0.2500 0.017 Uiso calc SR 1 . . H
C21 0.11630(11) 0.29059(8) 0.18050(10) 0.0147(3) Uani d . 1 . . C
O9 0.10972(8) 0.34960(6) 0.17077(8) 0.0166(3) Uani d . 1 . . O
O10 0.17496(8) 0.25890(6) 0.16277(8) 0.0183(3) Uani d . 1 . . O

loop_
_atom_site_aniso_label
_atom_site_aniso_U_11
_atom_site_aniso_U_22
_atom_site_aniso_U_33
_atom_site_aniso_U_12
_atom_site_aniso_U_13
_atom_site_aniso_U_23
Ca1 0.01177(16) 0.01394(17) 0.01339(16) 0.00028(12) 0.00496(13) 0.00073(13)
O11 0.0155(6) 0.0224(7) 0.0309(7) 0.0017(5) 0.0086(6) 0.0066(6)
O12 0.0204(7) 0.0341(8) 0.0211(7) 0.0066(6) 0.0109(6) 0.0106(6)
Ca2 0.01200(16) 0.01587(17) 0.01498(16) -0.00110(13) 0.00525(13) 0.00018(13)
O13 0.0179(7) 0.0276(7) 0.0212(7) -0.0031(6) 0.0060(6) 0.0026(6)
Ca3 0.0138(2) 0.0149(2) 0.0198(2) 0.000 0.00779(19) 0.000
O14 0.044(3) 0.0184(13) 0.0454(18) -0.0050(11) 0.027(2) -0.0012(14)
O15 0.0233(8) 0.0412(10) 0.0659(12) -0.0099(7) 0.0234(8) -0.0331(9)
O16 0.0159(7) 0.0461(9) 0.0190(7) 0.0008(6) 0.0057(5) 0.0110(7)
O17 0.0461(10) 0.0345(9) 0.0266(8) -0.0053(8) 0.0044(7) -0.0028(7)
O18 0.0283(9) 0.0231(9) 0.130(2) -0.0008(7) -0.0060(11) 0.0034(11)
O19 0.0239(7) 0.0203(7) 0.0251(7) -0.0039(5) 0.0138(6) -0.0053(6)
C1 0.0145(8) 0.0163(8) 0.0150(8) 0.0012(7) 0.0050(7) 0.0011(7)
C2 0.0143(8) 0.0156(8) 0.0138(8) 0.0015(6) 0.0052(6) -0.0004(7)
C3 0.0143(8) 0.0160(8) 0.0160(8) 0.0016(7) 0.0057(7) -0.0005(7)
C4 0.0141(8) 0.0190(9) 0.0188(8) -0.0009(7) 0.0042(7) -0.0014(7)
C5 0.0189(9) 0.0268(10) 0.0132(8) -0.0003(7) 0.0044(7) -0.0039(7)
C6 0.0175(9) 0.0225(9) 0.0166(8) 0.0007(7) 0.0081(7) 0.0010(7)
C7 0.0135(8) 0.0143(8) 0.0144(8) 0.0035(6) 0.0056(6) 0.0031(6)
O1 0.0144(6) 0.0201(6) 0.0161(6) -0.0008(5) 0.0074(5) 0.0001(5)
O2 0.0159(6) 0.0181(6) 0.0141(6) -0.0011(5) 0.0054(5) -0.0004(5)
C8 0.0144(8) 0.0132(8) 0.0186(8) 0.0019(6) 0.0065(7) 0.0003(7)
O3 0.0181(6) 0.0203(7) 0.0161(6) -0.0019(5) 0.0075(5) -0.0018(5)
O4 0.0162(6) 0.0228(7) 0.0219(6) -0.0055(5) 0.0070(5) -0.0036(5)
C9 0.0143(8) 0.0170(8) 0.0150(8) -0.0009(7) 0.0058(7) -0.0017(7)
C10 0.0163(8) 0.0129(8) 0.0155(8) -0.0003(6) 0.0064(7) 0.0012(6)
C11 0.0135(8) 0.0151(8) 0.0157(8) -0.0001(6) 0.0063(7) -0.0017(7)
C12 0.0148(8) 0.0151(8) 0.0194(8) -0.0017(6) 0.0079(7) -0.0009(7)
C13 0.0183(9) 0.0159(8) 0.0193(9) 0.0028(7) 0.0068(7) 0.0033(7)
C14 0.0122(8) 0.0196(9) 0.0183(8) 0.0024(7) 0.0040(7) 0.0003(7)
C15 0.0152(8) 0.0191(9) 0.0127(8) -0.0020(7) 0.0064(7) -0.0032(7)
O5 0.0123(6) 0.0244(7) 0.0189(6) -0.0012(5) 0.0046(5) 0.0024(5)
O6 0.0156(6) 0.0170(6) 0.0180(6) -0.0015(5) 0.0063(5) 0.0012(5)
C16 0.0152(8) 0.0145(8) 0.0147(8) 0.0005(6) 0.0074(7) -0.0020(7)
O7 0.0137(6) 0.0159(6) 0.0168(6) 0.0009(5) 0.0049(5) 0.0023(5)
O8 0.0130(6) 0.0181(6) 0.0191(6) -0.0014(5) 0.0049(5) 0.0026(5)
C17 0.0135(8) 0.0148(8) 0.0137(8) -0.0006(6) 0.0050(6) 0.0007(6)
C18 0.0174(9) 0.0153(8) 0.0205(9) 0.0022(7) 0.0089(7) -0.0021(7)
C19 0.0193(13) 0.0132(12) 0.0233(13) 0.000 0.0080(10) 0.000
C20 0.0137(11) 0.0121(11) 0.0167(11) 0.000 0.0063(9) 0.000
C21 0.0140(8) 0.0163(8) 0.0132(8) -0.0017(6) 0.0044(6) -0.0013(7)
O9 0.0178(6) 0.0151(6) 0.0191(6) -0.0004(5) 0.0095(5) 0.0006(5)
O10 0.0177(6) 0.0169(6) 0.0241(6) 0.0011(5) 0.0122(5) -0.0011(5)

loop_
_atom_type_symbol
_atom_type_description
_atom_type_scat_dispersion_real
_atom_type_scat_dispersion_imag
_atom_type_scat_source
C C 0.0033 0.0016 'International Tables Vol C Tables 4.2.6.8 and 6.1.1.4'
H H 0.0000 0.0000 'International Tables Vol C Tables 4.2.6.8 and 6.1.1.4'
O O 0.0106 0.0060 'International Tables Vol C Tables 4.2.6.8 and 6.1.1.4'
Ca Ca 0.2262 0.3064 'International Tables Vol C Tables 4.2.6.8 and 6.1.1.4'

loop_
_geom_angle_atom_site_label_1
_geom_angle_atom_site_label_2
_geom_angle_atom_site_label_3
_geom_angle_site_symmetry_1
_geom_angle_site_symmetry_3
_geom_angle
O11 Ca1 O2 . 2 105.36(5)
O11 Ca1 O9 . . 159.72(5)
O2 Ca1 O9 2 . 84.62(4)
O11 Ca1 O12 . . 82.88(5)
O2 Ca1 O12 2 . 159.49(5)
O9 Ca1 O12 . . 93.79(5)
O11 Ca1 O1 . . 82.23(4)
O2 Ca1 O1 2 . 115.45(4)
O9 Ca1 O1 . . 77.52(4)
O12 Ca1 O1 . . 83.94(4)
O11 Ca1 O8 . 2_655 80.29(4)
O2 Ca1 O8 2 2_655 79.42(4)
O9 Ca1 O8 . 2_655 119.36(4)
O12 Ca1 O8 . 2_655 83.64(5)
O1 Ca1 O8 . 2_655 159.65(4)
O11 Ca1 O7 . 2_655 125.21(4)
O2 Ca1 O7 2 2_655 90.92(4)
O9 Ca1 O7 . 2_655 71.12(4)
O12 Ca1 O7 . 2_655 69.36(4)
O1 Ca1 O7 . 2_655 136.63(4)
O8 Ca1 O7 2_655 2_655 51.32(4)
O11 Ca1 O2 . . 76.24(4)
O2 Ca1 O2 2 . 69.14(5)
O9 Ca1 O2 . . 91.49(4)
O12 Ca1 O2 . . 131.37(4)
O1 Ca1 O2 . . 50.31(4)
O8 Ca1 O2 2_655 . 133.48(4)
O7 Ca1 O2 2_655 . 155.02(4)
Ca1 O11 H11A . . 111.1(15)
Ca1 O11 H11B . . 120.2(16)
H11A O11 H11B . . 108.2(10)
Ca1 O12 H12A . . 132.0(14)
Ca1 O12 H12B . . 116.9(14)
H12A O12 H12B . . 108.7(10)
O3 Ca2 O13 2 . 156.46(5)
O3 Ca2 O7 2 2_655 81.10(4)
O13 Ca2 O7 . 2_655 121.05(5)
O3 Ca2 O15 2 . 74.44(6)
O13 Ca2 O15 . . 85.97(6)
O7 Ca2 O15 2_655 . 150.83(5)
O3 Ca2 O6 2 . 75.32(4)
O13 Ca2 O6 . . 109.81(4)
O7 Ca2 O6 2_655 . 90.28(4)
O15 Ca2 O6 . . 68.49(5)
O3 Ca2 O10 2 . 80.05(4)
O13 Ca2 O10 . . 82.51(4)
O7 Ca2 O10 2_655 . 116.01(4)
O15 Ca2 O10 . . 75.41(5)
O6 Ca2 O10 . . 140.45(4)
O3 Ca2 O5 2 . 120.08(4)
O13 Ca2 O5 . . 77.43(4)
O7 Ca2 O5 2_655 . 72.92(4)
O15 Ca2 O5 . . 105.94(5)
O6 Ca2 O5 . . 52.45(4)
O10 Ca2 O5 . . 159.71(4)
O3 Ca2 O9 2 . 96.69(4)
O13 Ca2 O9 . . 84.81(4)
O7 Ca2 O9 2_655 . 70.49(4)
O15 Ca2 O9 . . 127.45(5)
O6 Ca2 O9 . . 160.27(4)
O10 Ca2 O9 . . 52.12(4)
O5 Ca2 O9 . . 122.03(4)
Ca2 O13 H13A . . 116.2(16)
Ca2 O13 H13B . . 110.3(15)
H13A O13 H13B . . 108.3(10)
O14 Ca3 O14 2_655 . 19.22(13)
O14 Ca3 O6 2_655 2_655 145.34(10)
O14 Ca3 O6 . 2_655 134.05(9)
O14 Ca3 O6 2_655 . 134.05(9)
O14 Ca3 O6 . . 145.34(10)
O6 Ca3 O6 2_655 . 79.34(6)
O14 Ca3 O3 2_655 2 93.12(7)
O14 Ca3 O3 . 2 110.88(7)
O6 Ca3 O3 2_655 2 89.63(4)
O6 Ca3 O3 . 2 71.68(4)
O14 Ca3 O3 2_655 1_655 110.88(7)
O14 Ca3 O3 . 1_655 93.12(7)
O6 Ca3 O3 2_655 1_655 71.68(4)
O6 Ca3 O3 . 1_655 89.63(4)
O3 Ca3 O3 2 1_655 155.94(6)
O14 Ca3 O15 2_655 . 67.14(10)
O14 Ca3 O15 . . 81.71(10)
O6 Ca3 O15 2_655 . 143.83(5)
O6 Ca3 O15 . . 66.95(5)
O3 Ca3 O15 2 . 68.15(4)
O3 Ca3 O15 1_655 . 118.99(5)
O14 Ca3 O15 2_655 2_655 81.71(10)
O14 Ca3 O15 . 2_655 67.14(10)
O6 Ca3 O15 2_655 2_655 66.95(5)
O6 Ca3 O15 . 2_655 143.83(5)
O3 Ca3 O15 2 2_655 118.99(5)
O3 Ca3 O15 1_655 2_655 68.15(4)
O15 Ca3 O15 . 2_655 148.66(9)
O14 Ca3 O4 2_655 2 77.54(9)
O14 Ca3 O4 . 2 85.21(9)
O6 Ca3 O4 2_655 2 78.71(4)
O6 Ca3 O4 . 2 115.43(4)
O3 Ca3 O4 2 2 48.39(4)
O3 Ca3 O4 1_655 2 136.66(4)
O15 Ca3 O4 . 2 103.64(5)
O15 Ca3 O4 2_655 2 71.47(4)
O14 Ca3 O4 2_655 1_655 85.21(9)
O14 Ca3 O4 . 1_655 77.54(9)
O6 Ca3 O4 2_655 1_655 115.43(4)
O6 Ca3 O4 . 1_655 78.71(4)
O3 Ca3 O4 2 1_655 136.66(4)
O3 Ca3 O4 1_655 1_655 48.39(4)
O15 Ca3 O4 . 1_655 71.47(4)
O15 Ca3 O4 2_655 1_655 103.64(5)
O4 Ca3 O4 2 1_655 162.55(6)
Ca3 O14 H14A . . 141.4(3)
O14 O14 H14B 2_655 . 155(2)
Ca3 O14 H14B . . 106.8(10)
H14A O14 H14B . . 108.6(10)
Ca2 O15 Ca3 . . 93.42(5)
Ca2 O15 H15A . . 123(2)
Ca3 O15 H15A . . 111(2)
Ca2 O15 H15B . . 104(2)
Ca3 O15 H15B . . 116(2)
H15A O15 H15B . . 109.1(9)
H16A O16 H16B . . 108.9(10)
H17A O17 H17B . . 108.6(10)
H18A O18 H18B . . 109.0(10)
H19A O19 H19B . . 109.1(10)
C2 C1 C6 . . 119.16(16)
C2 C1 C7 . . 120.53(15)
C6 C1 C7 . . 120.30(15)
C1 C2 C3 . . 120.87(16)
C1 C2 H2 . . 119.6
C3 C2 H2 . . 119.6
C4 C3 C2 . . 118.96(16)
C4 C3 C8 . . 120.17(15)
C2 C3 C8 . . 120.85(15)
C5 C4 C3 . . 120.53(16)
C5 C4 H4 . . 119.7
C3 C4 H4 . . 119.7
C6 C5 C4 . . 120.22(16)
C6 C5 H5 . . 119.9
C4 C5 H5 . . 119.9
C5 C6 C1 . . 120.24(16)
C5 C6 H6 . . 119.9
C1 C6 H6 . . 119.9
O2 C7 O1 . . 121.22(15)
O2 C7 C1 . . 119.92(15)
O1 C7 C1 . . 118.83(15)
C7 O1 Ca1 . . 96.61(10)
C7 O2 Ca1 . 2 164.64(11)
C7 O2 Ca1 . . 90.44(10)
Ca1 O2 Ca1 2 . 104.76(4)
O4 C8 O3 . . 121.40(16)
O4 C8 C3 . . 119.02(15)
O3 C8 C3 . . 119.56(15)
C8 O3 Ca2 . 2 163.85(11)
C8 O3 Ca3 . 1_455 99.47(10)
Ca2 O3 Ca3 2 1_455 96.53(4)
C8 O4 Ca3 . 1_455 90.00(10)
C14 C9 C10 . . 119.77(16)
C14 C9 C15 . . 121.23(15)
C10 C9 C15 . . 119.00(15)
C11 C10 C9 . . 120.75(16)
C11 C10 H10 . . 119.6
C9 C10 H10 . . 119.6
C10 C11 C12 . . 118.95(15)
C10 C11 C16 . . 119.75(15)
C12 C11 C16 . . 121.29(15)
C13 C12 C11 . . 120.38(16)
C13 C12 H12 . . 119.8
C11 C12 H12 . . 119.8
C14 C13 C12 . . 120.33(16)
C14 C13 H13 . . 119.8
C12 C13 H13 . . 119.8
C13 C14 C9 . . 119.76(16)
C13 C14 H14 . . 120.1
C9 C14 H14 . . 120.1
O5 C15 O6 . . 121.62(16)
O5 C15 C9 . . 119.70(15)
O6 C15 C9 . . 118.65(15)
C15 O5 Ca2 . . 90.61(10)
C15 O6 Ca3 . . 167.75(11)
C15 O6 Ca2 . . 94.74(10)
Ca3 O6 Ca2 . . 97.43(4)
O7 C16 O8 . . 121.34(15)
O7 C16 C11 . . 119.45(15)
O8 C16 C11 . . 119.19(15)
C16 O7 Ca2 . 2_655 164.13(11)
C16 O7 Ca1 . 2_655 92.86(10)
Ca2 O7 Ca1 2_655 2_655 102.89(4)
C16 O8 Ca1 . 2_655 93.71(10)
C18 C17 C20 . . 120.10(16)
C18 C17 C21 . . 119.24(15)
C20 C17 C21 . . 120.65(16)
C19 C18 C17 . . 120.63(17)
C19 C18 H18 . . 119.7
C17 C18 H18 . . 119.7
C18 C19 C18 2 . 119.2(2)
C18 C19 H19 2 . 120.4
C18 C19 H19 . . 120.4
C17 C20 C17 2 . 119.4(2)
C17 C20 H20 2 . 120.3
C17 C20 H20 . . 120.3
O10 C21 O9 . . 121.82(16)
O10 C21 C17 . . 118.00(15)
O9 C21 C17 . . 120.17(15)
C21 O9 Ca1 . . 163.76(11)
C21 O9 Ca2 . . 89.77(10)
Ca1 O9 Ca2 . . 103.55(4)
C21 O10 Ca2 . . 94.91(10)

loop_
_geom_bond_atom_site_label_1
_geom_bond_atom_site_label_2
_geom_bond_site_symmetry_2
_geom_bond_distance
_geom_bond_publ_flag
Ca1 O11 . 2.3568(13) y
Ca1 O2 2 2.3652(12) y
Ca1 O9 . 2.3772(12) y
Ca1 O12 . 2.4078(13) y
Ca1 O1 . 2.5238(12) y
Ca1 O8 2_655 2.5377(12) y
Ca1 O7 2_655 2.5600(12) y
Ca1 O2 . 2.6610(12) y
O11 H11A . 0.819(5) ?
O11 H11B . 0.819(5) ?
O12 H12A . 0.818(5) ?
O12 H12B . 0.817(5) ?
Ca2 O3 2 2.3252(12) y
Ca2 O13 . 2.3824(13) y
Ca2 O7 2_655 2.4089(12) y
Ca2 O15 . 2.4457(16) y
Ca2 O6 . 2.4555(12) y
Ca2 O10 . 2.4575(13) y
Ca2 O5 . 2.5473(13) y
Ca2 O9 . 2.5682(12) y
O13 H13A . 0.819(5) ?
O13 H13B . 0.819(5) ?
Ca3 O14 . 2.376(3) y
Ca3 O6 . 2.4138(13) y
Ca3 O3 2 2.5733(12) y
Ca3 O15 . 2.5800(16) y
Ca3 O4 2 2.7746(13) y
O14 H14A . 0.818(5) ?
O14 H14B . 0.819(5) ?
O15 H15A . 0.817(5) ?
O15 H15B . 0.817(5) ?
O16 H16A . 0.818(5) ?
O16 H16B . 0.818(5) ?
O17 H17A . 0.819(5) ?
O17 H17B . 0.820(5) ?
O18 H18A . 0.817(5) ?
O18 H18B . 0.817(5) ?
O19 H19A . 0.818(5) ?
O19 H19B . 0.817(5) ?
C1 C2 . 1.398(2) ?
C1 C6 . 1.400(2) ?
C1 C7 . 1.509(2) ?
C2 C3 . 1.399(2) ?
C2 H2 . 0.9500 ?
C3 C4 . 1.397(2) ?
C3 C8 . 1.513(2) ?
C4 C5 . 1.389(2) ?
C4 H4 . 0.9500 ?
C5 C6 . 1.389(2) ?
C5 H5 . 0.9500 ?
C6 H6 . 0.9500 ?
C7 O2 . 1.262(2) ?
C7 O1 . 1.272(2) ?
C8 O4 . 1.259(2) ?
C8 O3 . 1.263(2) ?
C9 C14 . 1.391(2) ?
C9 C10 . 1.397(2) ?
C9 C15 . 1.500(2) ?
C10 C11 . 1.393(2) ?
C10 H10 . 0.9500 ?
C11 C12 . 1.397(2) ?
C11 C16 . 1.506(2) ?
C12 C13 . 1.391(2) ?
C12 H12 . 0.9500 ?
C13 C14 . 1.391(2) ?
C13 H13 . 0.9500 ?
C14 H14 . 0.9500 ?
C15 O5 . 1.264(2) ?
C15 O6 . 1.270(2) ?
C16 O7 . 1.262(2) ?
C16 O8 . 1.270(2) ?
C17 C18 . 1.394(2) ?
C17 C20 . 1.395(2) ?
C17 C21 . 1.508(2) ?
C18 C19 . 1.391(2) ?
C18 H18 . 0.9500 ?
C19 C18 2 1.391(2) ?
C19 H19 . 0.9500 ?
C20 C17 2 1.395(2) ?
C20 H20 . 0.9500 ?
C21 O10 . 1.264(2) ?
C21 O9 . 1.265(2) ?

loop_
_geom_hbond_atom_site_label_D
_geom_hbond_atom_site_label_H
_geom_hbond_atom_site_label_A
_geom_hbond_site_symmetry_A
_geom_hbond_distance_DH
_geom_hbond_distance_HA
_geom_hbond_distance_DA
_geom_hbond_angle_DHA
O11 H11A O16 1_455 0.82(2) 1.96(2) 2.7670(18) 169(2)
O11 H11B O19 3 0.82(2) 1.96(2) 2.7656(19) 167(2)
O12 H12A O1 5_565 0.82(2) 2.05(2) 2.8535(18) 169(2)
O12 H12B O5 . 0.82(2) 2.20(2) 2.9836(18) 162(2)
O13 H13A O19 7_455 0.82(2) 1.90(2) 2.7110(19) 172(2)
O13 H13B O16 5_665 0.82(2) 1.99(2) 2.786(2) 164(2)
O14 H14B O18 4_645 0.82(2) 1.81(2) 2.606(3) 164(3)
O15 H15B O17 1_655 0.82(2) 2.06(2) 2.818(3) 155(2)
O16 H16A O5 5_665 0.82(2) 1.98(2) 2.7185(18) 150(2)
O16 H16B O8 . 0.82(2) 1.91(2) 2.7278(18) 174(2)
O17 H17A O4 . 0.82(2) 2.00(2) 2.808(2) 167(3)
O17 H17B O10 7_455 0.82(2) 2.02(2) 2.839(2) 177(3)
O18 H18A O8 . 0.82(2) 2.07(2) 2.876(2) 168(3)
O18 H18B O10 3 0.82(2) 2.12(2) 2.890(2) 158(3)
O19 H19A O4 . 0.82(2) 2.00(2) 2.7747(18) 159(2)
O19 H19B O1 7_455 0.82(2) 2.00(2) 2.7639(18) 156(2)

loop_
_geom_torsion_atom_site_label_1
_geom_torsion_atom_site_label_2
_geom_torsion_atom_site_label_3
_geom_torsion_atom_site_label_4
_geom_torsion_site_symmetry_1
_geom_torsion_site_symmetry_4
_geom_torsion
O3 Ca2 O15 Ca3 2 . -39.27(5)
O13 Ca2 O15 Ca3 . . 153.91(6)
O7 Ca2 O15 Ca3 2_655 . -5.19(15)
O6 Ca2 O15 Ca3 . . 40.77(5)
O10 Ca2 O15 Ca3 . . -122.79(6)
O5 Ca2 O15 Ca3 . . 78.21(6)
O9 Ca2 O15 Ca3 . . -125.77(5)
O14 Ca3 O15 Ca2 2_655 . 139.87(11)
O14 Ca3 O15 Ca2 . . 152.93(10)
O6 Ca3 O15 Ca2 2_655 . -19.52(12)
O6 Ca3 O15 Ca2 . . -42.19(5)
O3 Ca3 O15 Ca2 2 . 36.41(5)
O3 Ca3 O15 Ca2 1_655 . -118.08(5)
O15 Ca3 O15 Ca2 2_655 . 146.64(6)
O4 Ca3 O15 Ca2 2 . 69.95(6)
O4 Ca3 O15 Ca2 1_655 . -127.50(7)
C6 C1 C2 C3 . . 0.1(3)
C7 C1 C2 C3 . . -179.03(15)
C1 C2 C3 C4 . . 0.7(3)
C1 C2 C3 C8 . . -177.69(16)
C2 C3 C4 C5 . . -0.7(3)
C8 C3 C4 C5 . . 177.70(16)
C3 C4 C5 C6 . . -0.1(3)
C4 C5 C6 C1 . . 1.0(3)
C2 C1 C6 C5 . . -1.0(3)
C7 C1 C6 C5 . . 178.19(16)
C2 C1 C7 O2 . . -5.5(2)
C6 C1 C7 O2 . . 175.31(16)
C2 C1 C7 O1 . . 172.60(16)
C6 C1 C7 O1 . . -6.6(2)
O2 C7 O1 Ca1 . . 12.67(17)
C1 C7 O1 Ca1 . . -165.44(13)
O11 Ca1 O1 C7 . . -85.17(10)
O2 Ca1 O1 C7 2 . 18.19(11)
O9 Ca1 O1 C7 . . 95.97(10)
O12 Ca1 O1 C7 . . -168.78(10)
O8 Ca1 O1 C7 2_655 . -116.13(13)
O7 Ca1 O1 C7 2_655 . 140.17(10)
O2 Ca1 O1 C7 . . -6.64(9)
O1 C7 O2 Ca1 . 2 176.2(3)
C1 C7 O2 Ca1 . 2 -5.7(5)
O1 C7 O2 Ca1 . . -11.93(16)
C1 C7 O2 Ca1 . . 166.16(14)
O11 Ca1 O2 C7 . . 97.93(10)
O2 Ca1 O2 C7 2 . -149.42(8)
O9 Ca1 O2 C7 . . -65.75(10)
O12 Ca1 O2 C7 . . 30.62(12)
O1 Ca1 O2 C7 . . 6.64(9)
O8 Ca1 O2 C7 2_655 . 159.79(9)
O7 Ca1 O2 C7 2_655 . -110.45(12)
O11 Ca1 O2 Ca1 . 2 -84.30(5)
O2 Ca1 O2 Ca1 2 2 28.35(6)
O9 Ca1 O2 Ca1 . 2 112.02(5)
O12 Ca1 O2 Ca1 . 2 -151.61(5)
O1 Ca1 O2 Ca1 . 2 -175.59(7)
O8 Ca1 O2 Ca1 2_655 2 -22.44(8)
O7 Ca1 O2 Ca1 2_655 2 67.32(11)
C4 C3 C8 O4 . . -3.2(2)
C2 C3 C8 O4 . . 175.19(16)
C4 C3 C8 O3 . . 178.59(16)
C2 C3 C8 O3 . . -3.0(2)
O4 C8 O3 Ca2 . 2 162.8(3)
C3 C8 O3 Ca2 . 2 -19.0(5)
O4 C8 O3 Ca3 . 1_455 -9.36(18)
C3 C8 O3 Ca3 . 1_455 168.84(13)
O3 C8 O4 Ca3 . 1_455 8.56(17)
C3 C8 O4 Ca3 . 1_455 -169.65(14)
C14 C9 C10 C11 . . 0.3(3)
C15 C9 C10 C11 . . -179.24(15)
C9 C10 C11 C12 . . -1.9(3)
C9 C10 C11 C16 . . 178.21(15)
C10 C11 C12 C13 . . 1.5(3)
C16 C11 C12 C13 . . -178.64(15)
C11 C12 C13 C14 . . 0.6(3)
C12 C13 C14 C9 . . -2.2(3)
C10 C9 C14 C13 . . 1.8(3)
C15 C9 C14 C13 . . -178.67(16)
C14 C9 C15 O5 . . -6.3(3)
C10 C9 C15 O5 . . 173.22(16)
C14 C9 C15 O6 . . 175.44(16)
C10 C9 C15 O6 . . -5.0(2)
O6 C15 O5 Ca2 . . 7.70(16)
C9 C15 O5 Ca2 . . -170.48(14)
O3 Ca2 O5 C15 2 . 31.19(11)
O13 Ca2 O5 C15 . . -131.81(10)
O7 Ca2 O5 C15 2_655 . 99.78(10)
O15 Ca2 O5 C15 . . -49.78(11)
O6 Ca2 O5 C15 . . -4.27(9)
O10 Ca2 O5 C15 . . -140.76(13)
O9 Ca2 O5 C15 . . 152.59(9)
O5 C15 O6 Ca3 . . 178.5(4)
C9 C15 O6 Ca3 . . -3.3(6)
O5 C15 O6 Ca2 . . -8.02(17)
C9 C15 O6 Ca2 . . 170.18(13)
O14 Ca3 O6 C15 2_655 . -141.6(5)
O14 Ca3 O6 C15 . . -117.2(5)
O6 Ca3 O6 C15 2_655 . 49.1(5)
O3 Ca3 O6 C15 2 . 142.3(5)
O3 Ca3 O6 C15 1_655 . -22.3(5)
O15 Ca3 O6 C15 . . -144.2(5)
O15 Ca3 O6 C15 2_655 . 28.0(6)
O4 Ca3 O6 C15 2 . 121.1(5)
O4 Ca3 O6 C15 1_655 . -69.7(5)
O14 Ca3 O6 Ca2 2_655 . 44.98(12)
O14 Ca3 O6 Ca2 . . 69.34(13)
O6 Ca3 O6 Ca2 2_655 . -124.28(6)
O3 Ca3 O6 Ca2 2 . -31.10(4)
O3 Ca3 O6 Ca2 1_655 . 164.30(4)
O15 Ca3 O6 Ca2 . . 42.33(5)
O15 Ca3 O6 Ca2 2_655 . -145.44(7)
O4 Ca3 O6 Ca2 2 . -52.34(5)
O4 Ca3 O6 Ca2 1_655 . 116.83(4)
O3 Ca2 O6 C15 2 . -144.47(10)
O13 Ca2 O6 C15 . . 59.61(11)
O7 Ca2 O6 C15 2_655 . -63.76(10)
O15 Ca2 O6 C15 . . 136.76(11)
O10 Ca2 O6 C15 . . 162.24(9)
O5 Ca2 O6 C15 . . 4.27(9)
O9 Ca2 O6 C15 . . -76.42(16)
O3 Ca2 O6 Ca3 2 . 34.13(4)
O13 Ca2 O6 Ca3 . . -121.79(5)
O7 Ca2 O6 Ca3 2_655 . 114.85(4)
O15 Ca2 O6 Ca3 . . -44.64(6)
O10 Ca2 O6 Ca3 . . -19.16(8)
O5 Ca2 O6 Ca3 . . -177.13(7)
O9 Ca2 O6 Ca3 . . 102.18(12)
C10 C11 C16 O7 . . 1.3(2)
C12 C11 C16 O7 . . -178.55(16)
C10 C11 C16 O8 . . -179.89(15)
C12 C11 C16 O8 . . 0.3(2)
O8 C16 O7 Ca2 . 2_655 164.2(3)
C11 C16 O7 Ca2 . 2_655 -17.0(5)
O8 C16 O7 Ca1 . 2_655 -8.91(16)
C11 C16 O7 Ca1 . 2_655 169.88(13)
O7 C16 O8 Ca1 . 2_655 9.00(17)
C11 C16 O8 Ca1 . 2_655 -169.80(13)
C20 C17 C18 C19 . . -0.4(2)
C21 C17 C18 C19 . . 178.58(13)
C17 C18 C19 C18 . 2 0.19(11)
C18 C17 C20 C17 . 2 0.19(11)
C21 C17 C20 C17 . 2 -178.75(17)
C18 C17 C21 O10 . . -9.9(2)
C20 C17 C21 O10 . . 169.07(13)
C18 C17 C21 O9 . . 171.56(16)
C20 C17 C21 O9 . . -9.5(2)
O10 C21 O9 Ca1 . . -157.4(3)
C17 C21 O9 Ca1 . . 21.1(5)
O10 C21 O9 Ca2 . . -11.86(16)
C17 C21 O9 Ca2 . . 166.64(14)
O11 Ca1 O9 C21 . . -94.7(4)
O2 Ca1 O9 C21 2 . 26.1(4)
O12 Ca1 O9 C21 . . -174.4(4)
O1 Ca1 O9 C21 . . -91.4(4)
O8 Ca1 O9 C21 2_655 . 100.8(4)
O7 Ca1 O9 C21 2_655 . 119.0(4)
O2 Ca1 O9 C21 . . -42.7(4)
O11 Ca1 O9 Ca2 . . 120.91(12)
O2 Ca1 O9 Ca2 2 . -118.25(5)
O12 Ca1 O9 Ca2 . . 41.24(5)
O1 Ca1 O9 Ca2 . . 124.17(5)
O8 Ca1 O9 Ca2 2_655 . -43.59(6)
O7 Ca1 O9 Ca2 2_655 . -25.43(4)
O2 Ca1 O9 Ca2 . . 172.87(4)
O3 Ca2 O9 C21 2 . -65.30(10)
O13 Ca2 O9 C21 . . 91.07(10)
O7 Ca2 O9 C21 2_655 . -143.37(10)
O15 Ca2 O9 C21 . . 10.20(12)
O6 Ca2 O9 C21 . . -129.91(13)
O10 Ca2 O9 C21 . . 6.53(9)
O5 Ca2 O9 C21 . . 162.74(9)
O3 Ca2 O9 Ca1 2 . 105.33(5)
O13 Ca2 O9 Ca1 . . -98.30(5)
O7 Ca2 O9 Ca1 2_655 . 27.26(4)
O15 Ca2 O9 Ca1 . . -179.17(6)
O6 Ca2 O9 Ca1 . . 40.72(14)
O10 Ca2 O9 Ca1 . . 177.16(7)
O5 Ca2 O9 Ca1 . . -26.63(6)
O9 C21 O10 Ca2 . . 12.44(17)
C17 C21 O10 Ca2 . . -166.09(12)
O3 Ca2 O10 C21 2 . 100.08(10)
O13 Ca2 O10 C21 . . -95.80(10)
O7 Ca2 O10 C21 2_655 . 25.17(11)
O15 Ca2 O10 C21 . . 176.44(11)
O6 Ca2 O10 C21 . . 152.01(9)
O5 Ca2 O10 C21 . . -86.99(15)
O9 Ca2 O10 C21 . . -6.56(9)
